data_7133200
loop_
_publ_author_name
'Tang, Yong-Xing'
'Zhou, You'
'Wu, Hao-Xuan'
'Wang, Li-Sheng'
'Wu, Chun-Yan'
'Zhuang, Shi-Yi'
'Wu, An-Xin'

_publ_section_title
;
 <i>N</i>-Benzylhydroxylamine as a novel synthetic block in "C1N1"
 embedding reaction <i>via</i> &#x3b1;-C(sp<sup>3</sup>)-H activation
 strategy.
;
_journal_issue 56
_journal_name_full 'Chemical communications (Cambridge, England)'
_journal_page_first 7180
_journal_page_last 7183
_journal_paper_doi 10.1039/d4cc02105c
_journal_volume 60
_journal_year 2024
_chemical_formula_moiety 'C22 H18 Cl N2, C2 H F3 O2, C2 F3 O2'
_chemical_formula_sum 'C26 H19 Cl F6 N2 O4'
_chemical_formula_weight 572.88
_space_group_crystal_system orthorhombic
_space_group_IT_number 60
_space_group_name_Hall '-P 2n 2ab'
_space_group_name_H-M_alt 'P b c n'
_atom_sites_solution_hydrogens geom
_atom_sites_solution_primary dual
_audit_creation_date 2023-05-08
_audit_creation_method
; 
Olex2 1.2 
(compiled 2018.05.29 svn.r3508 for OlexSys, GUI svn.r5506) 
;
_audit_update_record
;
2024-03-22 deposited with the CCDC.	2024-06-18 downloaded from the CCDC.
;
_cell_angle_alpha 90
_cell_angle_beta 90
_cell_angle_gamma 90
_cell_formula_units_Z 8
_cell_length_a 16.652(3)
_cell_length_b 14.997(2)
_cell_length_c 21.130(3)
_cell_measurement_reflns_used 9980
_cell_measurement_temperature 296(1)
_cell_measurement_theta_max 26.16
_cell_measurement_theta_min 2.28
_cell_volume 5276.8(14)
_computing_cell_refinement 'SAINT v7.68A (Bruker, 2009)'
_computing_data_collection 'Bruker APEX2'
_computing_data_reduction 'SAINT v7.68A (Bruker, 2009)'
_computing_molecular_graphics 'Olex2 (Dolomanov et al., 2009)'
_computing_publication_material 'Olex2 (Dolomanov et al., 2009)'
_computing_structure_refinement 'XL (Sheldrick, 2008)'
_computing_structure_solution 'XM (Sheldrick, 2008)'
_diffrn_ambient_temperature 296(1)
_diffrn_measured_fraction_theta_full 0.995
_diffrn_measured_fraction_theta_max 0.995
_diffrn_measurement_device_type 'Bruker APEX-II CCD'
_diffrn_measurement_method '\f and \w scans'
_diffrn_radiation_monochromator graphite
_diffrn_radiation_type MoK\a
_diffrn_radiation_wavelength 0.71073
_diffrn_reflns_av_R_equivalents 0.0374
_diffrn_reflns_av_unetI/netI 0.0245
_diffrn_reflns_Laue_measured_fraction_full 0.995
_diffrn_reflns_Laue_measured_fraction_max 0.995
_diffrn_reflns_limit_h_max 19
_diffrn_reflns_limit_h_min -15
_diffrn_reflns_limit_k_max 17
_diffrn_reflns_limit_k_min -17
_diffrn_reflns_limit_l_max 25
_diffrn_reflns_limit_l_min -25
_diffrn_reflns_number 34374
_diffrn_reflns_point_group_measured_fraction_full 0.995
_diffrn_reflns_point_group_measured_fraction_max 0.995
_diffrn_reflns_theta_full 24.997
_diffrn_reflns_theta_max 24.997
_diffrn_reflns_theta_min 2.066
_diffrn_standards_number 0
_exptl_absorpt_coefficient_mu 0.222
_exptl_absorpt_correction_T_max 0.7454
_exptl_absorpt_correction_T_min 0.6050
_exptl_absorpt_correction_type multi-scan
_exptl_absorpt_process_details 'SADABS-2008/1 (Bruker,2008)'
_exptl_crystal_colour colourless
_exptl_crystal_colour_primary colourless
_exptl_crystal_density_diffrn 1.442
_exptl_crystal_description block
_exptl_crystal_F_000 2336
_exptl_crystal_size_max 0.12
_exptl_crystal_size_mid 0.1
_exptl_crystal_size_min 0.1
_refine_diff_density_max 0.410
_refine_diff_density_min -0.484
_refine_diff_density_rms 0.065
_refine_ls_extinction_coef 0.0043(5)
_refine_ls_extinction_expression Fc^*^=kFc[1+0.001xFc^2^\l^3^/sin(2\q)]^-1/4^
_refine_ls_extinction_method 'SHELXL-2014/7 (Sheldrick 2014'
_refine_ls_goodness_of_fit_ref 1.051
_refine_ls_hydrogen_treatment constr
_refine_ls_matrix_type full
_refine_ls_number_parameters 405
_refine_ls_number_reflns 4625
_refine_ls_number_restraints 78
_refine_ls_restrained_S_all 1.097
_refine_ls_R_factor_all 0.0825
_refine_ls_R_factor_gt 0.0611
_refine_ls_shift/su_max 0.000
_refine_ls_shift/su_mean 0.000
_refine_ls_structure_factor_coef Fsqd
_refine_ls_weighting_details 'w=1/[\s^2^(Fo^2^)+(0.0898P)^2^+4.1136P] where P=(Fo^2^+2Fc^2^)/3'
_refine_ls_weighting_scheme calc
_refine_ls_wR_factor_gt 0.1581
_refine_ls_wR_factor_ref 0.1894
_reflns_Friedel_coverage 0.000
_reflns_number_gt 3441
_reflns_number_total 4625
_reflns_threshold_expression 'I > 2\s(I)'
_cod_data_source_file d4cc02105c2.cif
_cod_data_source_block y
_cod_depositor_comments 'Adding full bibliography for 7133200--7133201.cif.'
_cod_original_cell_volume 5277.0(14)
_cod_database_code 7133200
_shelx_shelxl_version_number 2014/7
_shelx_space_group_comment
; 
The symmetry employed for this shelxl refinement is uniquely defined 
by the following loop, which should always be used as a source of 
symmetry information in preference to the above space-group names. 
They are only intended as comments. 
;
_shelx_estimated_absorpt_t_max 0.978
_shelx_estimated_absorpt_t_min 0.974
_olex2_refinement_description
; 
1. Fixed Uiso 
 At 1.2 times of: 
  All C(H) groups, All N(H) groups 
 At 1.5 times of: 
  All C(H,H,H) groups, All O(H) groups 
2. Restrained distances 
 F3-C23 \\sim F3A-C23 
 with sigma of 0.02 
 F1-C23 \\sim F1A-C23 
 with sigma of 0.02 
 C23-F2 \\sim C23-F2A 
 with sigma of 0.02 
 F6-C25 \\sim F6A-C25 
 with sigma of 0.02 
 F4-C25 \\sim F4A-C25 
 with sigma of 0.02 
 F5-C25 \\sim F5A-C25 
 with sigma of 0.02 
3. Uiso/Uaniso restraints and constraints 
Uanis(F6) \\sim Ueq, Uanis(F4) \\sim Ueq, Uanis(F5) \\sim Ueq, Uanis(F6A) \\sim 
Ueq, Uanis(F4A) \\sim Ueq, Uanis(F5A) \\sim Ueq, Uanis(F3) \\sim Ueq, Uanis(F1) 
\\sim Ueq, Uanis(F2) \\sim Ueq, Uanis(F1A) \\sim Ueq, Uanis(F2A) \\sim Ueq, 
Uanis(F3A) \\sim Ueq: with sigma of 0.01 and sigma for terminal atoms of 0.02 
Uanis(F3) = Uanis(F2A) 
4. Others 
 Sof(F1A)=Sof(F2A)=Sof(F3A)=1-FVAR(1) 
 Sof(F1)=Sof(F2)=Sof(F3)=FVAR(1) 
 Sof(F4A)=Sof(F5A)=Sof(F6A)=1-FVAR(2) 
 Sof(F4)=Sof(F5)=Sof(F6)=FVAR(2) 
5.a Aromatic/amide H refined with riding coordinates: 
 C2(H2), C3(H3), C5(H5), C6(H6), C8(H8), C11(H11), C12(H12), C14(H14), 
 C15(H15), C18(H18), C19(H19), C20(H20), C21(H21), C22(H22), N2(H2A) 
5.b Idealised Me refined as rotating group: 
 C16(H16A,H16B,H16C) 
5.c Idealised tetrahedral OH refined as rotating group: 
 O1(H1) 
;
_olex2_submission_special_instructions 'No special instructions were received'

loop_
_space_group_symop_operation_xyz
'x, y, z'
'x+1/2, -y+1/2, -z'
'-x, y, -z+1/2'
'-x+1/2, -y+1/2, z+1/2'
'-x, -y, -z'
'-x-1/2, y-1/2, z'
'x, -y, z-1/2'
'x-1/2, y-1/2, -z-1/2'

loop_
_atom_site_label
_atom_site_type_symbol
_atom_site_fract_x
_atom_site_fract_y
_atom_site_fract_z
_atom_site_U_iso_or_equiv
_atom_site_adp_type
_atom_site_occupancy
_atom_site_site_symmetry_order
_atom_site_calc_flag
_atom_site_refinement_flags_posn
_atom_site_refinement_flags_adp
_atom_site_refinement_flags_occupancy
_atom_site_disorder_assembly
_atom_site_disorder_group
C1 C 0.15772(17) 0.61428(18) 0.08839(13) 0.0513(7) Uani 1 1 d . . . . .
C2 C 0.19707(19) 0.5680(2) 0.13514(13) 0.0580(7) Uani 1 1 d . . . . .
H2 H 0.2270 0.5981 0.1655 0.070 Uiso 1 1 calc R . . . .
C3 C 0.19171(19) 0.47624(19) 0.13646(13) 0.0568(7) Uani 1 1 d . . . . .
H3 H 0.2196 0.4445 0.1672 0.068 Uiso 1 1 calc R . . . .
C4 C 0.14514(17) 0.43052(18) 0.09233(12) 0.0473(6) Uani 1 1 d . . . . .
C5 C 0.10713(18) 0.47926(18) 0.04497(13) 0.0535(7) Uani 1 1 d . . . . .
H5 H 0.0769 0.4498 0.0145 0.064 Uiso 1 1 calc R . . . .
C6 C 0.11389(18) 0.57112(19) 0.04278(14) 0.0556(7) Uani 1 1 d . . . . .
H6 H 0.0890 0.6033 0.0107 0.067 Uiso 1 1 calc R . . . .
C7 C 0.13549(18) 0.33417(18) 0.10135(12) 0.0491(6) Uani 1 1 d . . . . .
C8 C 0.1300(2) 0.28984(19) 0.15669(13) 0.0596(8) Uani 1 1 d . . . . .
H8 H 0.1317 0.3152 0.1968 0.072 Uiso 1 1 calc R . . . .
C9 C 0.12167(17) 0.18851(18) 0.08148(13) 0.0485(6) Uani 1 1 d . . . . .
C10 C 0.12902(16) 0.28558(16) -0.01337(11) 0.0421(6) Uani 1 1 d . . . . .
C11 C 0.19857(18) 0.3122(2) -0.04273(13) 0.0588(7) Uani 1 1 d . . . . .
H11 H 0.2455 0.3200 -0.0195 0.071 Uiso 1 1 calc R . . . .
C12 C 0.1977(2) 0.3271(2) -0.10725(15) 0.0687(9) Uani 1 1 d . . . . .
H12 H 0.2447 0.3450 -0.1274 0.082 Uiso 1 1 calc R . . . .
C13 C 0.1283(2) 0.3159(2) -0.14239(14) 0.0641(8) Uani 1 1 d . . . . .
C14 C 0.0599(2) 0.2891(2) -0.11154(14) 0.0619(8) Uani 1 1 d . . . . .
H14 H 0.0129 0.2811 -0.1346 0.074 Uiso 1 1 calc R . . . .
C15 C 0.05932(17) 0.27365(18) -0.04696(13) 0.0495(6) Uani 1 1 d . . . . .
H15 H 0.0125 0.2555 -0.0267 0.059 Uiso 1 1 calc R . . . .
C16 C 0.1289(3) 0.3329(3) -0.21321(17) 0.1061(15) Uani 1 1 d . . . . .
H16A H 0.1309 0.3960 -0.2209 0.159 Uiso 1 1 calc GR . . . .
H16B H 0.0810 0.3087 -0.2317 0.159 Uiso 1 1 calc GR . . . .
H16C H 0.1750 0.3049 -0.2317 0.159 Uiso 1 1 calc GR . . . .
C17 C 0.11660(16) 0.10064(17) 0.05130(12) 0.0483(6) Uani 1 1 d . . . . .
C18 C 0.16049(18) 0.08003(19) -0.00266(14) 0.0557(7) Uani 1 1 d . . . . .
H18 H 0.1924 0.1231 -0.0218 0.067 Uiso 1 1 calc R . . . .
C19 C 0.1563(2) -0.0051(2) -0.02763(15) 0.0649(8) Uani 1 1 d . . . . .
H19 H 0.1855 -0.0192 -0.0638 0.078 Uiso 1 1 calc R . . . .
C20 C 0.1092(2) -0.0690(2) 0.00061(17) 0.0674(9) Uani 1 1 d . . . . .
H20 H 0.1059 -0.1258 -0.0169 0.081 Uiso 1 1 calc R . . . .
C21 C 0.0671(2) -0.0495(2) 0.05438(17) 0.0672(9) Uani 1 1 d . . . . .
H21 H 0.0363 -0.0934 0.0738 0.081 Uiso 1 1 calc R . . . .
C22 C 0.07009(19) 0.03504(19) 0.07991(15) 0.0588(7) Uani 1 1 d . . . . .
H22 H 0.0410 0.0482 0.1163 0.071 Uiso 1 1 calc R . . . .
C23 C 0.4046(4) 0.8968(4) 0.3470(2) 0.1094(17) Uani 1 1 d D . . . .
C24 C 0.4146(2) 0.7998(3) 0.35900(17) 0.0801(10) Uani 1 1 d . . . . .
C25 C 0.3799(3) 0.4441(3) 0.2884(2) 0.0913(12) Uani 1 1 d D . . . .
C26 C 0.3838(2) 0.5437(2) 0.27790(15) 0.0672(9) Uani 1 1 d . . . . .
Cl09 Cl 0.16410(6) 0.73008(5) 0.08772(5) 0.0762(3) Uani 1 1 d . . . . .
N1 N 0.12918(13) 0.26920(14) 0.05399(10) 0.0437(5) Uani 1 1 d . . . . .
N2 N 0.12161(16) 0.20115(16) 0.14349(10) 0.0583(7) Uani 1 1 d . . . . .
H2A H 0.1170 0.1597 0.1713 0.070 Uiso 1 1 calc R . . . .
O1 O 0.4029(2) 0.75298(19) 0.30938(12) 0.1015(10) Uani 1 1 d . . . . .
H1 H 0.4076 0.7000 0.3182 0.152 Uiso 1 1 calc GR . . . .
O2 O 0.4333(2) 0.7741(2) 0.41040(13) 0.1069(10) Uani 1 1 d . . . . .
O3 O 0.4095(3) 0.5878(2) 0.32238(15) 0.1215(13) Uani 1 1 d . . . . .
O4 O 0.3574(2) 0.5699(2) 0.22859(13) 0.1158(12) Uani 1 1 d . . . . .
F1 F 0.4551(8) 0.9427(10) 0.3698(9) 0.200(8) Uani 0.532(11) 1 d D U P A 1
F2 F 0.3310(7) 0.9175(7) 0.3801(5) 0.192(5) Uani 0.532(11) 1 d D U P A 1
F3 F 0.3829(10) 0.9216(14) 0.2902(7) 0.164(5) Uani 0.532(11) 1 d D U P A 1
F4 F 0.4421(7) 0.4134(5) 0.3184(7) 0.166(4) Uani 0.732(18) 1 d D U P B 1
F5 F 0.3166(7) 0.4253(5) 0.3234(6) 0.184(4) Uani 0.732(18) 1 d D U P B 1
F6 F 0.3721(9) 0.3989(3) 0.2366(3) 0.157(4) Uani 0.732(18) 1 d D U P B 1
F1A F 0.4151(12) 0.9465(8) 0.3883(5) 0.157(6) Uani 0.468(11) 1 d D U P A 2
F2A F 0.3458(10) 0.9139(17) 0.3062(9) 0.164(5) Uani 0.468(11) 1 d D U P A 2
F3A F 0.4679(7) 0.9204(6) 0.3018(6) 0.177(5) Uani 0.468(11) 1 d D U P A 2
F4A F 0.3995(18) 0.4188(13) 0.3409(6) 0.122(7) Uani 0.268(18) 1 d D U P B 2
F5A F 0.3088(11) 0.4109(13) 0.2782(17) 0.155(9) Uani 0.268(18) 1 d D U P B 2
F6A F 0.434(2) 0.4079(15) 0.2485(16) 0.190(11) Uani 0.268(18) 1 d D U P B 2

loop_
_atom_site_aniso_label
_atom_site_aniso_U_11
_atom_site_aniso_U_22
_atom_site_aniso_U_33
_atom_site_aniso_U_23
_atom_site_aniso_U_13
_atom_site_aniso_U_12
C1 0.0564(16) 0.0410(14) 0.0564(16) 0.0017(12) 0.0112(13) -0.0019(12)
C2 0.0707(19) 0.0553(17) 0.0479(15) -0.0057(13) -0.0013(14) -0.0136(14)
C3 0.0757(19) 0.0521(16) 0.0425(14) 0.0027(12) -0.0074(13) -0.0024(14)
C4 0.0608(16) 0.0417(14) 0.0394(13) -0.0009(11) 0.0030(12) 0.0024(12)
C5 0.0653(18) 0.0453(15) 0.0498(15) -0.0027(12) -0.0102(13) 0.0036(13)
C6 0.0631(18) 0.0467(15) 0.0571(17) 0.0058(13) -0.0042(13) 0.0052(13)
C7 0.0646(17) 0.0431(14) 0.0395(14) -0.0012(11) -0.0006(12) 0.0054(12)
C8 0.091(2) 0.0473(16) 0.0408(15) -0.0024(12) 0.0041(14) 0.0060(15)
C9 0.0568(16) 0.0408(14) 0.0478(15) 0.0043(11) 0.0066(12) 0.0031(12)
C10 0.0548(15) 0.0365(12) 0.0348(12) 0.0013(10) 0.0027(11) -0.0015(11)
C11 0.0578(17) 0.0687(19) 0.0498(16) 0.0057(14) 0.0006(13) -0.0132(14)
C12 0.079(2) 0.073(2) 0.0544(18) 0.0085(15) 0.0190(16) -0.0178(17)
C13 0.097(2) 0.0548(17) 0.0404(15) 0.0014(13) 0.0022(16) -0.0050(16)
C14 0.076(2) 0.0620(18) 0.0473(15) -0.0001(13) -0.0136(15) -0.0029(16)
C15 0.0547(16) 0.0462(15) 0.0476(14) -0.0004(12) 0.0019(12) -0.0003(12)
C16 0.166(4) 0.107(3) 0.0456(19) 0.011(2) 0.007(2) -0.015(3)
C17 0.0586(16) 0.0407(14) 0.0457(14) 0.0024(11) 0.0011(12) 0.0049(12)
C18 0.0653(18) 0.0481(16) 0.0536(16) 0.0022(13) 0.0094(13) 0.0066(13)
C19 0.082(2) 0.0522(18) 0.0601(18) -0.0084(14) 0.0076(16) 0.0171(16)
C20 0.081(2) 0.0416(16) 0.079(2) -0.0077(15) -0.0051(18) 0.0098(15)
C21 0.075(2) 0.0426(16) 0.084(2) 0.0056(15) 0.0044(18) -0.0027(15)
C22 0.0669(19) 0.0471(16) 0.0624(18) 0.0022(13) 0.0108(14) 0.0011(14)
C23 0.151(5) 0.097(3) 0.080(3) -0.009(3) -0.043(3) 0.016(3)
C24 0.090(3) 0.090(3) 0.060(2) 0.0089(19) -0.0095(18) 0.001(2)
C25 0.125(4) 0.074(3) 0.075(3) 0.011(2) -0.017(3) 0.002(3)
C26 0.084(2) 0.067(2) 0.0500(18) 0.0141(15) -0.0088(16) 0.0062(17)
Cl09 0.0835(6) 0.0434(4) 0.1017(7) 0.0007(4) 0.0070(5) -0.0098(4)
N1 0.0556(13) 0.0388(11) 0.0367(11) 0.0024(9) 0.0010(9) 0.0011(9)
N2 0.0914(19) 0.0441(13) 0.0393(12) 0.0054(10) 0.0111(12) 0.0066(12)
O1 0.161(3) 0.0810(18) 0.0622(15) 0.0029(13) -0.0284(17) 0.005(2)
O2 0.150(3) 0.109(2) 0.0622(16) 0.0101(15) -0.0261(16) 0.000(2)
O3 0.205(4) 0.0732(18) 0.0860(19) 0.0084(15) -0.061(2) 0.003(2)
O4 0.185(3) 0.0880(19) 0.0747(18) 0.0317(15) -0.0426(19) -0.031(2)
F1 0.174(10) 0.149(8) 0.278(17) -0.036(10) -0.074(10) -0.028(7)
F2 0.178(9) 0.178(8) 0.220(9) -0.021(6) 0.023(7) 0.062(7)
F3 0.218(12) 0.117(4) 0.156(7) 0.008(5) -0.030(8) 0.026(9)
F4 0.205(8) 0.098(4) 0.195(9) 0.029(5) -0.081(6) 0.033(5)
F5 0.231(9) 0.144(5) 0.177(8) 0.008(5) 0.046(6) -0.082(5)
F6 0.280(11) 0.086(3) 0.105(4) -0.016(2) -0.053(5) 0.008(5)
F1A 0.279(18) 0.099(6) 0.093(5) -0.017(4) -0.010(8) -0.007(9)
F2A 0.218(12) 0.117(4) 0.156(7) 0.008(5) -0.030(8) 0.026(9)
F3A 0.223(11) 0.126(7) 0.180(9) 0.056(6) 0.040(8) 0.019(6)
F4A 0.213(18) 0.078(7) 0.075(7) 0.040(5) -0.014(9) 0.009(11)
F5A 0.171(13) 0.111(10) 0.184(18) 0.028(12) -0.006(12) -0.042(9)
F6A 0.204(17) 0.161(13) 0.204(18) -0.028(12) 0.036(14) 0.060(12)

loop_
_atom_type_symbol
_atom_type_description
_atom_type_scat_dispersion_real
_atom_type_scat_dispersion_imag
_atom_type_scat_source
C C 0.0033 0.0016 'International Tables Vol C Tables 4.2.6.8 and 6.1.1.4'
H H 0.0000 0.0000 'International Tables Vol C Tables 4.2.6.8 and 6.1.1.4'
Cl Cl 0.1484 0.1585 'International Tables Vol C Tables 4.2.6.8 and 6.1.1.4'
F F 0.0171 0.0103 'International Tables Vol C Tables 4.2.6.8 and 6.1.1.4'
N N 0.0061 0.0033 'International Tables Vol C Tables 4.2.6.8 and 6.1.1.4'
O O 0.0106 0.0060 'International Tables Vol C Tables 4.2.6.8 and 6.1.1.4'

loop_
_geom_angle_atom_site_label_1
_geom_angle_atom_site_label_2
_geom_angle_atom_site_label_3
_geom_angle
_geom_angle_site_symmetry_1
_geom_angle_site_symmetry_3
_geom_angle_publ_flag
C2 C1 Cl09 118.8(2) . . ?
C6 C1 C2 121.4(3) . . ?
C6 C1 Cl09 119.9(2) . . ?
C1 C2 H2 120.4 . . ?
C1 C2 C3 119.2(3) . . ?
C3 C2 H2 120.4 . . ?
C2 C3 H3 119.6 . . ?
C2 C3 C4 120.9(3) . . ?
C4 C3 H3 119.6 . . ?
C3 C4 C7 117.3(2) . . ?
C5 C4 C3 118.4(3) . . ?
C5 C4 C7 124.1(2) . . ?
C4 C5 H5 119.7 . . ?
C6 C5 C4 120.7(3) . . ?
C6 C5 H5 119.7 . . ?
C1 C6 C5 119.3(3) . . ?
C1 C6 H6 120.3 . . ?
C5 C6 H6 120.3 . . ?
C8 C7 C4 127.3(2) . . ?
C8 C7 N1 105.8(2) . . ?
N1 C7 C4 126.9(2) . . ?
C7 C8 H8 126.0 . . ?
C7 C8 N2 108.1(2) . . ?
N2 C8 H8 126.0 . . ?
N1 C9 C17 128.6(2) . . ?
N2 C9 C17 124.0(2) . . ?
N2 C9 N1 107.3(2) . . ?
C11 C10 N1 119.6(2) . . ?
C15 C10 C11 121.2(2) . . ?
C15 C10 N1 119.3(2) . . ?
C10 C11 H11 120.5 . . ?
C10 C11 C12 119.0(3) . . ?
C12 C11 H11 120.5 . . ?
C11 C12 H12 119.4 . . ?
C11 C12 C13 121.2(3) . . ?
C13 C12 H12 119.4 . . ?
C12 C13 C16 120.2(3) . . ?
C14 C13 C12 118.3(3) . . ?
C14 C13 C16 121.5(3) . . ?
C13 C14 H14 119.2 . . ?
C13 C14 C15 121.5(3) . . ?
C15 C14 H14 119.2 . . ?
C10 C15 C14 118.8(3) . . ?
C10 C15 H15 120.6 . . ?
C14 C15 H15 120.6 . . ?
C13 C16 H16A 109.5 . . ?
C13 C16 H16B 109.5 . . ?
C13 C16 H16C 109.5 . . ?
H16A C16 H16B 109.5 . . ?
H16A C16 H16C 109.5 . . ?
H16B C16 H16C 109.5 . . ?
C18 C17 C9 121.8(3) . . ?
C18 C17 C22 119.5(3) . . ?
C22 C17 C9 118.6(2) . . ?
C17 C18 H18 120.3 . . ?
C19 C18 C17 119.5(3) . . ?
C19 C18 H18 120.3 . . ?
C18 C19 H19 119.8 . . ?
C20 C19 C18 120.5(3) . . ?
C20 C19 H19 119.8 . . ?
C19 C20 H20 119.9 . . ?
C21 C20 C19 120.2(3) . . ?
C21 C20 H20 119.9 . . ?
C20 C21 H21 119.9 . . ?
C20 C21 C22 120.3(3) . . ?
C22 C21 H21 119.9 . . ?
C17 C22 H22 120.0 . . ?
C21 C22 C17 120.0(3) . . ?
C21 C22 H22 120.0 . . ?
F1 C23 C24 114.8(9) . . ?
F1 C23 F2 106.2(10) . . ?
F1 C23 F3 113.7(14) . . ?
F2 C23 C24 102.9(6) . . ?
F3 C23 C24 117.7(10) . . ?
F3 C23 F2 98.6(9) . . ?
F1A C23 C24 118.9(8) . . ?
F1A C23 F2A 118.3(15) . . ?
F1A C23 F3A 103.1(11) . . ?
F2A C23 C24 112.4(12) . . ?
F2A C23 F3A 93.5(10) . . ?
F3A C23 C24 105.5(5) . . ?
O1 C24 C23 112.5(3) . . ?
O2 C24 C23 120.0(4) . . ?
O2 C24 O1 127.5(4) . . ?
F4 C25 C26 112.8(6) . . ?
F4 C25 F5 106.8(7) . . ?
F5 C25 C26 109.2(5) . . ?
F6 C25 C26 113.4(4) . . ?
F6 C25 F4 107.9(7) . . ?
F6 C25 F5 106.5(7) . . ?
F4A C25 C26 115.5(10) . . ?
F4A C25 F5A 106.0(15) . . ?
F4A C25 F6A 105.2(15) . . ?
F5A C25 C26 113.1(9) . . ?
F5A C25 F6A 110.7(16) . . ?
F6A C25 C26 106.0(11) . . ?
O3 C26 C25 115.8(3) . . ?
O4 C26 C25 115.8(3) . . ?
O4 C26 O3 128.2(4) . . ?
C7 N1 C10 125.9(2) . . ?
C9 N1 C7 108.9(2) . . ?
C9 N1 C10 125.2(2) . . ?
C8 N2 H2A 125.0 . . ?
C9 N2 C8 110.0(2) . . ?
C9 N2 H2A 125.0 . . ?
C24 O1 H1 109.5 . . ?

loop_
_geom_bond_atom_site_label_1
_geom_bond_atom_site_label_2
_geom_bond_distance
_geom_bond_site_symmetry_2
_geom_bond_publ_flag
C1 C2 1.374(4) . ?
C1 C6 1.371(4) . ?
C1 Cl09 1.740(3) . ?
C2 H2 0.9300 . ?
C2 C3 1.379(4) . ?
C3 H3 0.9300 . ?
C3 C4 1.393(4) . ?
C4 C5 1.391(4) . ?
C4 C7 1.466(4) . ?
C5 H5 0.9300 . ?
C5 C6 1.383(4) . ?
C6 H6 0.9300 . ?
C7 C8 1.348(4) . ?
C7 N1 1.401(3) . ?
C8 H8 0.9300 . ?
C8 N2 1.366(4) . ?
C9 C17 1.466(4) . ?
C9 N1 1.348(3) . ?
C9 N2 1.324(3) . ?
C10 C11 1.373(4) . ?
C10 C15 1.372(4) . ?
C10 N1 1.444(3) . ?
C11 H11 0.9300 . ?
C11 C12 1.382(4) . ?
C12 H12 0.9300 . ?
C12 C13 1.384(5) . ?
C13 C14 1.373(5) . ?
C13 C16 1.518(4) . ?
C14 H14 0.9300 . ?
C14 C15 1.384(4) . ?
C15 H15 0.9300 . ?
C16 H16A 0.9600 . ?
C16 H16B 0.9600 . ?
C16 H16C 0.9600 . ?
C17 C18 1.389(4) . ?
C17 C22 1.390(4) . ?
C18 H18 0.9300 . ?
C18 C19 1.383(4) . ?
C19 H19 0.9300 . ?
C19 C20 1.375(5) . ?
C20 H20 0.9300 . ?
C20 C21 1.367(5) . ?
C21 H21 0.9300 . ?
C21 C22 1.378(4) . ?
C22 H22 0.9300 . ?
C23 C24 1.485(6) . ?
C23 F1 1.187(10) . ?
C23 F2 1.445(10) . ?
C23 F3 1.308(14) . ?
C23 F1A 1.160(10) . ?
C23 F2A 1.330(15) . ?
C23 F3A 1.465(11) . ?
C24 O1 1.277(4) . ?
C24 O2 1.194(4) . ?
C25 C26 1.512(5) . ?
C25 F4 1.298(8) . ?
C25 F5 1.317(8) . ?
C25 F6 1.294(6) . ?
C25 F4A 1.216(13) . ?
C25 F5A 1.303(14) . ?
C25 F6A 1.354(14) . ?
C26 O3 1.226(4) . ?
C26 O4 1.198(4) . ?
N2 H2A 0.8600 . ?
O1 H1 0.8200 . ?

loop_
_geom_hbond_atom_site_label_D
_geom_hbond_atom_site_label_H
_geom_hbond_atom_site_label_A
_geom_hbond_distance_DH
_geom_hbond_distance_HA
_geom_hbond_distance_DA
_geom_hbond_angle_DHA
_geom_hbond_site_symmetry_A
N2 H2A O4 0.86 1.86 2.689(3) 161.5 6_655
O1 H1 O3 0.82 1.69 2.495(4) 169.0 .

loop_
_geom_torsion_atom_site_label_1
_geom_torsion_atom_site_label_2
_geom_torsion_atom_site_label_3
_geom_torsion_atom_site_label_4
_geom_torsion
_geom_torsion_site_symmetry_1
_geom_torsion_site_symmetry_2
_geom_torsion_site_symmetry_3
_geom_torsion_site_symmetry_4
_geom_torsion_publ_flag
C1 C2 C3 C4 -2.0(5) . . . . ?
C2 C1 C6 C5 2.0(4) . . . . ?
C2 C3 C4 C5 3.0(4) . . . . ?
C2 C3 C4 C7 -173.3(3) . . . . ?
C3 C4 C5 C6 -1.6(4) . . . . ?
C3 C4 C7 C8 35.1(5) . . . . ?
C3 C4 C7 N1 -145.7(3) . . . . ?
C4 C5 C6 C1 -0.9(4) . . . . ?
C4 C7 C8 N2 -180.0(3) . . . . ?
C4 C7 N1 C9 179.5(3) . . . . ?
C4 C7 N1 C10 -1.6(4) . . . . ?
C5 C4 C7 C8 -141.0(3) . . . . ?
C5 C4 C7 N1 38.2(4) . . . . ?
C6 C1 C2 C3 -0.6(4) . . . . ?
C7 C4 C5 C6 174.5(3) . . . . ?
C7 C8 N2 C9 0.0(4) . . . . ?
C8 C7 N1 C9 -1.1(3) . . . . ?
C8 C7 N1 C10 177.7(3) . . . . ?
C9 C17 C18 C19 177.1(3) . . . . ?
C9 C17 C22 C21 -176.9(3) . . . . ?
C10 C11 C12 C13 0.2(5) . . . . ?
C11 C10 C15 C14 -0.1(4) . . . . ?
C11 C10 N1 C7 70.8(4) . . . . ?
C11 C10 N1 C9 -110.5(3) . . . . ?
C11 C12 C13 C14 -0.3(5) . . . . ?
C11 C12 C13 C16 179.8(4) . . . . ?
C12 C13 C14 C15 0.2(5) . . . . ?
C13 C14 C15 C10 0.0(4) . . . . ?
C15 C10 C11 C12 0.0(4) . . . . ?
C15 C10 N1 C7 -109.6(3) . . . . ?
C15 C10 N1 C9 69.1(3) . . . . ?
C16 C13 C14 C15 -179.9(3) . . . . ?
C17 C9 N1 C7 -177.2(3) . . . . ?
C17 C9 N1 C10 3.9(4) . . . . ?
C17 C9 N2 C8 177.7(3) . . . . ?
C17 C18 C19 C20 -0.1(5) . . . . ?
C18 C17 C22 C21 -0.7(5) . . . . ?
C18 C19 C20 C21 -1.2(5) . . . . ?
C19 C20 C21 C22 1.5(5) . . . . ?
C20 C21 C22 C17 -0.6(5) . . . . ?
C22 C17 C18 C19 1.0(4) . . . . ?
Cl09 C1 C2 C3 179.3(2) . . . . ?
Cl09 C1 C6 C5 -177.9(2) . . . . ?
N1 C7 C8 N2 0.6(3) . . . . ?
N1 C9 C17 C18 36.8(4) . . . . ?
N1 C9 C17 C22 -147.0(3) . . . . ?
N1 C9 N2 C8 -0.7(3) . . . . ?
N1 C10 C11 C12 179.6(3) . . . . ?
N1 C10 C15 C14 -179.7(2) . . . . ?
N2 C9 C17 C18 -141.3(3) . . . . ?
N2 C9 C17 C22 34.9(4) . . . . ?
N2 C9 N1 C7 1.1(3) . . . . ?
N2 C9 N1 C10 -177.7(2) . . . . ?
F1 C23 C24 O1 -135.5(12) . . . . ?
F1 C23 C24 O2 43.0(14) . . . . ?
F2 C23 C24 O1 109.5(7) . . . . ?
F2 C23 C24 O2 -72.0(8) . . . . ?
F3 C23 C24 O1 2.5(11) . . . . ?
F3 C23 C24 O2 -179.0(10) . . . . ?
F4 C25 C26 O3 -40.7(10) . . . . ?
F4 C25 C26 O4 143.3(9) . . . . ?
F5 C25 C26 O3 77.8(9) . . . . ?
F5 C25 C26 O4 -98.2(8) . . . . ?
F6 C25 C26 O3 -163.7(9) . . . . ?
F6 C25 C26 O4 20.3(10) . . . . ?
F1A C23 C24 O1 -178.7(13) . . . . ?
F1A C23 C24 O2 -0.2(15) . . . . ?
F2A C23 C24 O1 36.8(12) . . . . ?
F2A C23 C24 O2 -144.7(11) . . . . ?
F3A C23 C24 O1 -63.7(8) . . . . ?
F3A C23 C24 O2 114.8(8) . . . . ?
F4A C25 C26 O3 2.9(18) . . . . ?
F4A C25 C26 O4 -173.1(17) . . . . ?
F5A C25 C26 O3 125.3(19) . . . . ?
F5A C25 C26 O4 -50.7(19) . . . . ?
F6A C25 C26 O3 -113(2) . . . . ?
F6A C25 C26 O4 71(2) . . . . ?
